data_7158266
loop_
_publ_author_name
'Ma, Haowen'
'Feng, Jiajie'
'Zhou, Wei'
'Chen, Chen'
'Deng, Zhuoji'
'Zhou, Fengtao'
'Ouyang, Yifan'
'Zhang, Xinhao'
'Cai, Qian'

_publ_section_title
;
 Copper(i)-catalyzed asymmetric intramolecular C-arylation with ureas as
 the additives: highly enantioselective formation of spirooxindoles
;
_journal_issue 34
_journal_name_full 'Organic &amp; Biomolecular Chemistry'
_journal_page_first 7480
_journal_page_last 7484
_journal_paper_doi 10.1039/D1OB01327K
_journal_volume 19
_journal_year 2021
_chemical_absolute_configuration ad
_chemical_formula_moiety 'C13 H13 N O4'
_chemical_formula_sum 'C13 H13 N O4'
_chemical_formula_weight 247.24
_space_group_crystal_system orthorhombic
_space_group_IT_number 19
_space_group_name_Hall 'P 2ac 2ab'
_space_group_name_H-M_alt 'P 21 21 21'
_atom_sites_solution_hydrogens geom
_atom_sites_solution_primary direct
_audit_block_doi 10.5517/ccdc.csd.cc26mh9n
_audit_creation_date 2019-12-04
_audit_creation_method
;
Olex2 1.3-alpha
(compiled Nov 21 2019 18:26:39 for OlexSys, GUI svn.r6003)
;
_audit_update_record
;
2020-11-16 deposited with the CCDC.	2021-08-11 downloaded from the CCDC.
;
_cell_angle_alpha 90
_cell_angle_beta 90
_cell_angle_gamma 90
_cell_formula_units_Z 4
_cell_length_a 6.94293(12)
_cell_length_b 9.02763(16)
_cell_length_c 18.0531(3)
_cell_measurement_reflns_used 3720
_cell_measurement_temperature 100.00(10)
_cell_measurement_theta_max 73.3810
_cell_measurement_theta_min 2.4350
_cell_volume 1131.54(3)
_computing_cell_refinement 'CrysAlisPro 1.171.38.43f (Rigaku OD, 2015)'
_computing_data_collection 'CrysAlisPro 1.171.38.43f (Rigaku OD, 2015)'
_computing_data_reduction 'CrysAlisPro 1.171.38.43f (Rigaku OD, 2015)'
_computing_molecular_graphics 'Olex2 1.3-alpha (Dolomanov et al., 2009)'
_computing_publication_material 'Olex2 1.3-alpha (Dolomanov et al., 2009)'
_computing_structure_refinement 'SHELXL 2018/3 (Sheldrick, 2015)'
_computing_structure_solution 'SHELXS  (Sheldrick, 2008)'
_diffrn_ambient_environment N~2~
_diffrn_ambient_temperature 100.00(10)
_diffrn_detector 'CCD plate'
_diffrn_detector_area_resol_mean 5.2684
_diffrn_detector_type AtlasS2
_diffrn_measured_fraction_theta_full 0.998
_diffrn_measured_fraction_theta_max 0.978
_diffrn_measurement_details
;
List of Runs (angles in degrees, time in seconds):

  # Type    Start    End  Width  t~exp~   \w     \q     \k     \f   Frames
#--------------------------------------------------------------------------
  1  \w   -117.00  -8.00   1.00    1.00    --  -40.98 -77.00  60.00  109
  2  \w      1.00  82.00   1.00    1.00    --   40.98 -99.00  90.00   81
  3  \w    -19.00  50.00   1.00    1.00    --   40.98 -38.00-120.00   69
  4  \w     49.00  76.00   1.00    1.00    --  106.95 -45.00  90.00   27
  5  \w     83.00 178.00   1.00    1.00    --  106.95  30.00  90.00   95
  6  \w     59.00 120.00   1.00    1.00    --  106.95-125.00 -90.00   61
  7  \w    108.00 142.00   1.00    1.00    --  106.95 125.00-180.00   34
  8  \w    106.00 169.00   1.00    1.00    --  106.95 125.00  90.00   63
  9  \w     80.00 133.00   1.00    1.00    --  106.95 -45.00  90.00   53
 10  \w    125.00 174.00   1.00    1.00    --  106.95 125.00-150.00   49
;
_diffrn_measurement_device 'four-circle diffractometer'
_diffrn_measurement_device_type 'SuperNova, Dual, Cu at zero, AtlasS2'
_diffrn_measurement_method '\w scans'
_diffrn_orient_matrix_type 'CrysAlisPro convention (1999,Acta A55,543-557)'
_diffrn_orient_matrix_UB_11 0.0055692000
_diffrn_orient_matrix_UB_12 0.1306830000
_diffrn_orient_matrix_UB_13 -0.0548629000
_diffrn_orient_matrix_UB_21 -0.0230609000
_diffrn_orient_matrix_UB_22 0.1093542000
_diffrn_orient_matrix_UB_23 0.0648884000
_diffrn_orient_matrix_UB_31 0.2205816000
_diffrn_orient_matrix_UB_32 0.0082235000
_diffrn_orient_matrix_UB_33 0.0082654000
_diffrn_radiation_monochromator mirror
_diffrn_radiation_probe x-ray
_diffrn_radiation_type 'Cu K\a'
_diffrn_radiation_wavelength 1.54184
_diffrn_reflns_av_R_equivalents 0.0159
_diffrn_reflns_av_unetI/netI 0.0198
_diffrn_reflns_Laue_measured_fraction_full 0.998
_diffrn_reflns_Laue_measured_fraction_max 0.978
_diffrn_reflns_limit_h_max 8
_diffrn_reflns_limit_h_min -5
_diffrn_reflns_limit_k_max 11
_diffrn_reflns_limit_k_min -11
_diffrn_reflns_limit_l_max 21
_diffrn_reflns_limit_l_min -22
_diffrn_reflns_number 4173
_diffrn_reflns_point_group_measured_fraction_full 0.998
_diffrn_reflns_point_group_measured_fraction_max 0.966
_diffrn_reflns_theta_full 67.684
_diffrn_reflns_theta_max 73.547
_diffrn_reflns_theta_min 5.479
_diffrn_source 'micro-focus sealed X-ray tube'
_diffrn_source_type 'SuperNova (Cu) X-ray Source'
_exptl_absorpt_coefficient_mu 0.907
_exptl_absorpt_correction_T_max 1.00000
_exptl_absorpt_correction_T_min 0.64735
_exptl_absorpt_correction_type multi-scan
_exptl_absorpt_process_details
;
CrysAlisPro 1.171.38.43f (Rigaku Oxford Diffraction, 2015)
Empirical absorption correction using spherical harmonics,
 implemented in SCALE3 ABSPACK scaling algorithm.
;
_exptl_crystal_colour colourless
_exptl_crystal_colour_primary colourless
_exptl_crystal_density_diffrn 1.451
_exptl_crystal_description block
_exptl_crystal_F_000 520
_exptl_crystal_size_max 0.12
_exptl_crystal_size_mid 0.11
_exptl_crystal_size_min 0.09
_refine_diff_density_max 0.180
_refine_diff_density_min -0.245
_refine_diff_density_rms 0.055
_refine_ls_abs_structure_details
;
 Flack x determined using 861 quotients [(I+)-(I-)]/[(I+)+(I-)]
 (Parsons, Flack and Wagner, Acta Cryst. B69 (2013) 249-259).
;
_refine_ls_abs_structure_Flack -0.04(8)
_refine_ls_extinction_method none
_refine_ls_goodness_of_fit_ref 1.050
_refine_ls_hydrogen_treatment constr
_refine_ls_matrix_type full
_refine_ls_number_parameters 165
_refine_ls_number_reflns 2201
_refine_ls_number_restraints 0
_refine_ls_restrained_S_all 1.050
_refine_ls_R_factor_all 0.0315
_refine_ls_R_factor_gt 0.0311
_refine_ls_shift/su_max 0.000
_refine_ls_shift/su_mean 0.000
_refine_ls_structure_factor_coef Fsqd
_refine_ls_weighting_details 'w=1/[\s^2^(Fo^2^)+(0.0513P)^2^+0.2000P] where P=(Fo^2^+2Fc^2^)/3'
_refine_ls_weighting_scheme calc
_refine_ls_wR_factor_gt 0.0822
_refine_ls_wR_factor_ref 0.0824
_reflns_Friedel_coverage 0.675
_reflns_Friedel_fraction_full 0.999
_reflns_Friedel_fraction_max 0.948
_reflns_number_gt 2186
_reflns_number_total 2201
_reflns_threshold_expression 'I > 2\s(I)'
_cod_data_source_file d1ob01327k2.cif
_cod_data_source_block cai1129
_cod_depositor_comments 'Adding full bibliography for 7158265--7158267.cif.'
_cod_original_cell_volume 1131.54(4)
_cod_database_code 7158266
_shelx_shelxl_version_number 2018/3
_shelx_space_group_comment
;
The symmetry employed for this shelxl refinement is uniquely defined
by the following loop, which should always be used as a source of
symmetry information in preference to the above space-group names.
They are only intended as comments.
;
_reflns_odcompleteness_completeness 99.84
_reflns_odcompleteness_iscentric 1
_reflns_odcompleteness_theta 66.97
_olex2_refinement_description
;
1. Fixed Uiso
 At 1.2 times of:
  All C(H) groups, All C(H,H) groups
 At 1.5 times of:
  All C(H,H,H) groups
2.a Secondary CH2 refined with riding coordinates:
 C9(H9A,H9B), C10(H10A,H10B)
2.b Aromatic/amide H refined with riding coordinates:
 C6(H6), C5(H5), C8(H8)
2.c Idealised Me refined as rotating group:
 C12(H12A,H12B,H12C), C13(H13A,H13B,H13C)
;
_olex2_submission_special_instructions 'No special instructions were received'
_oxdiff_exptl_absorpt_empirical_details
;
Empirical correction (ABSPACK) includes:
- Absorption correction using spherical harmonics
- Frame scaling
;
_oxdiff_exptl_absorpt_empirical_full_max 1.746
_oxdiff_exptl_absorpt_empirical_full_min 0.636

loop_
_space_group_symop_operation_xyz
'x, y, z'
'-x+1/2, -y, z+1/2'
'-x, y+1/2, -z+1/2'
'x+1/2, -y+1/2, -z'

loop_
_atom_site_label
_atom_site_type_symbol
_atom_site_fract_x
_atom_site_fract_y
_atom_site_fract_z
_atom_site_U_iso_or_equiv
_atom_site_adp_type
_atom_site_occupancy
_atom_site_site_symmetry_order
_atom_site_calc_flag
_atom_site_refinement_flags_posn
_atom_site_refinement_flags_adp
_atom_site_refinement_flags_occupancy
_atom_site_disorder_assembly
_atom_site_disorder_group
O3 O 0.3704(2) 0.78584(14) 0.60269(7) 0.0212(3) Uani 1 1 d . . . . .
O2 O 0.13856(18) 0.63199(15) 0.56739(8) 0.0231(3) Uani 1 1 d . . . . .
O1 O 0.4543(2) 0.46418(15) 0.70736(7) 0.0283(3) Uani 1 1 d . . . . .
O4 O 0.4706(2) 0.39325(17) 0.31213(7) 0.0269(3) Uani 1 1 d . . . . .
N1 N 0.4472(2) 0.29225(15) 0.61307(8) 0.0159(3) Uani 1 1 d . . . . .
C11 C 0.3061(3) 0.65289(19) 0.58094(10) 0.0170(4) Uani 1 1 d . . . . .
C3 C 0.4638(3) 0.44114(18) 0.51018(9) 0.0153(3) Uani 1 1 d . . . . .
C4 C 0.4526(2) 0.29463(19) 0.53514(9) 0.0154(3) Uani 1 1 d . . . . .
C6 C 0.4568(3) 0.2083(2) 0.41076(10) 0.0208(4) Uani 1 1 d . . . . .
H6 H 0.455110 0.130714 0.376877 0.025 Uiso 1 1 calc R U . . .
C12 C 0.4513(3) 0.15804(19) 0.65748(10) 0.0199(4) Uani 1 1 d . . . . .
H12A H 0.355300 0.090280 0.639719 0.030 Uiso 1 1 calc R U . . .
H12B H 0.425298 0.182269 0.708275 0.030 Uiso 1 1 calc R U . . .
H12C H 0.576169 0.112896 0.653772 0.030 Uiso 1 1 calc R U . . .
C5 C 0.4506(3) 0.1774(2) 0.48661(10) 0.0191(4) Uani 1 1 d . . . . .
H5 H 0.445313 0.080307 0.503715 0.023 Uiso 1 1 calc R U . . .
C1 C 0.4554(3) 0.43124(19) 0.64176(10) 0.0178(4) Uani 1 1 d . . . . .
C2 C 0.4720(3) 0.54164(18) 0.57652(9) 0.0158(3) Uani 1 1 d . . . . .
C9 C 0.6517(3) 0.6400(2) 0.58424(11) 0.0197(4) Uani 1 1 d . . . . .
H9A H 0.746236 0.594088 0.616484 0.024 Uiso 1 1 calc R U . . .
H9B H 0.710249 0.658167 0.536306 0.024 Uiso 1 1 calc R U . . .
C7 C 0.4655(3) 0.3538(2) 0.38530(9) 0.0197(4) Uani 1 1 d . . . . .
C8 C 0.4724(3) 0.47260(19) 0.43561(10) 0.0182(4) Uani 1 1 d . . . . .
H8 H 0.482489 0.569782 0.418966 0.022 Uiso 1 1 calc R U . . .
C10 C 0.5760(3) 0.7835(2) 0.61795(11) 0.0213(4) Uani 1 1 d . . . . .
H10A H 0.599364 0.785421 0.670918 0.026 Uiso 1 1 calc R U . . .
H10B H 0.638762 0.868460 0.595611 0.026 Uiso 1 1 calc R U . . .
C13 C 0.4594(4) 0.2757(3) 0.25878(11) 0.0342(5) Uani 1 1 d . . . . .
H13A H 0.467866 0.316290 0.209738 0.051 Uiso 1 1 calc R U . . .
H13B H 0.339058 0.224489 0.264321 0.051 Uiso 1 1 calc R U . . .
H13C H 0.563717 0.207701 0.266599 0.051 Uiso 1 1 calc R U . . .

loop_
_atom_site_aniso_label
_atom_site_aniso_U_11
_atom_site_aniso_U_22
_atom_site_aniso_U_33
_atom_site_aniso_U_23
_atom_site_aniso_U_13
_atom_site_aniso_U_12
O3 0.0202(7) 0.0143(6) 0.0291(7) -0.0038(5) -0.0001(5) 0.0004(5)
O2 0.0176(6) 0.0219(6) 0.0298(7) -0.0040(6) 0.0011(6) 0.0004(5)
O1 0.0476(9) 0.0212(7) 0.0160(6) -0.0017(5) -0.0005(7) -0.0016(7)
O4 0.0277(7) 0.0390(8) 0.0140(6) -0.0001(6) -0.0009(6) 0.0005(6)
N1 0.0189(7) 0.0134(7) 0.0155(7) 0.0012(5) -0.0004(6) 0.0000(6)
C11 0.0187(8) 0.0158(8) 0.0166(8) 0.0004(7) 0.0030(7) -0.0003(7)
C3 0.0125(7) 0.0154(7) 0.0180(8) -0.0009(6) -0.0001(7) 0.0013(7)
C4 0.0132(8) 0.0169(8) 0.0160(8) 0.0000(6) -0.0002(7) 0.0013(8)
C6 0.0178(8) 0.0234(9) 0.0212(9) -0.0071(7) -0.0004(7) -0.0005(8)
C12 0.0244(9) 0.0149(8) 0.0204(8) 0.0046(6) 0.0006(8) 0.0022(8)
C5 0.0171(8) 0.0163(8) 0.0238(9) -0.0029(7) -0.0001(7) -0.0014(7)
C1 0.0205(8) 0.0148(8) 0.0182(8) 0.0004(6) -0.0007(8) 0.0001(7)
C2 0.0169(8) 0.0143(7) 0.0164(8) 0.0002(6) 0.0008(7) 0.0006(7)
C9 0.0166(8) 0.0159(8) 0.0267(10) -0.0004(7) -0.0004(7) -0.0011(7)
C7 0.0142(8) 0.0297(9) 0.0152(8) -0.0010(7) -0.0004(7) 0.0002(8)
C8 0.0158(8) 0.0199(8) 0.0190(9) 0.0026(7) -0.0007(7) 0.0015(7)
C10 0.0189(9) 0.0190(8) 0.0261(9) -0.0053(7) -0.0019(7) -0.0027(7)
C13 0.0333(11) 0.0537(13) 0.0158(9) -0.0085(9) 0.0006(9) -0.0026(11)

loop_
_atom_type_symbol
_atom_type_description
_atom_type_scat_dispersion_real
_atom_type_scat_dispersion_imag
_atom_type_scat_source
C C 0.0181 0.0091 'International Tables Vol C Tables 4.2.6.8 and 6.1.1.4'
H H 0.0000 0.0000 'International Tables Vol C Tables 4.2.6.8 and 6.1.1.4'
N N 0.0311 0.0180 'International Tables Vol C Tables 4.2.6.8 and 6.1.1.4'
O O 0.0492 0.0322 'International Tables Vol C Tables 4.2.6.8 and 6.1.1.4'

loop_
_geom_angle_atom_site_label_1
_geom_angle_atom_site_label_2
_geom_angle_atom_site_label_3
_geom_angle
_geom_angle_site_symmetry_1
_geom_angle_site_symmetry_3
_geom_angle_publ_flag
C11 O3 C10 111.69(14) . . ?
C7 O4 C13 116.97(16) . . ?
C4 N1 C12 124.31(14) . . ?
C1 N1 C4 111.46(14) . . ?
C1 N1 C12 123.98(14) . . ?
O3 C11 C2 110.66(14) . . ?
O2 C11 O3 121.46(16) . . ?
O2 C11 C2 127.87(16) . . ?
C4 C3 C2 108.42(14) . . ?
C8 C3 C4 120.80(16) . . ?
C8 C3 C2 130.74(15) . . ?
C3 C4 N1 109.74(15) . . ?
C5 C4 N1 128.71(17) . . ?
C5 C4 C3 121.55(16) . . ?
C5 C6 H6 119.6 . . ?
C7 C6 H6 119.6 . . ?
C7 C6 C5 120.85(16) . . ?
N1 C12 H12A 109.5 . . ?
N1 C12 H12B 109.5 . . ?
N1 C12 H12C 109.5 . . ?
H12A C12 H12B 109.5 . . ?
H12A C12 H12C 109.5 . . ?
H12B C12 H12C 109.5 . . ?
C4 C5 C6 118.07(16) . . ?
C4 C5 H5 121.0 . . ?
C6 C5 H5 121.0 . . ?
O1 C1 N1 126.47(16) . . ?
O1 C1 C2 125.59(16) . . ?
N1 C1 C2 107.92(14) . . ?
C11 C2 C1 109.09(14) . . ?
C11 C2 C9 103.12(13) . . ?
C3 C2 C11 114.16(15) . . ?
C3 C2 C1 102.41(13) . . ?
C3 C2 C9 116.81(15) . . ?
C9 C2 C1 111.31(15) . . ?
C2 C9 H9A 110.9 . . ?
C2 C9 H9B 110.9 . . ?
H9A C9 H9B 108.9 . . ?
C10 C9 C2 104.28(14) . . ?
C10 C9 H9A 110.9 . . ?
C10 C9 H9B 110.9 . . ?
O4 C7 C6 124.43(17) . . ?
O4 C7 C8 115.06(16) . . ?
C6 C7 C8 120.51(16) . . ?
C3 C8 C7 118.19(16) . . ?
C3 C8 H8 120.9 . . ?
C7 C8 H8 120.9 . . ?
O3 C10 C9 105.98(14) . . ?
O3 C10 H10A 110.5 . . ?
O3 C10 H10B 110.5 . . ?
C9 C10 H10A 110.5 . . ?
C9 C10 H10B 110.5 . . ?
H10A C10 H10B 108.7 . . ?
O4 C13 H13A 109.5 . . ?
O4 C13 H13B 109.5 . . ?
O4 C13 H13C 109.5 . . ?
H13A C13 H13B 109.5 . . ?
H13A C13 H13C 109.5 . . ?
H13B C13 H13C 109.5 . . ?

loop_
_geom_bond_atom_site_label_1
_geom_bond_atom_site_label_2
_geom_bond_distance
_geom_bond_site_symmetry_2
_geom_bond_publ_flag
O3 C11 1.339(2) . ?
O3 C10 1.454(2) . ?
O2 C11 1.204(2) . ?
O1 C1 1.221(2) . ?
O4 C7 1.369(2) . ?
O4 C13 1.435(3) . ?
N1 C4 1.408(2) . ?
N1 C12 1.453(2) . ?
N1 C1 1.359(2) . ?
C11 C2 1.530(2) . ?
C3 C4 1.399(2) . ?
C3 C2 1.504(2) . ?
C3 C8 1.377(2) . ?
C4 C5 1.374(2) . ?
C6 H6 0.9300 . ?
C6 C5 1.398(3) . ?
C6 C7 1.393(3) . ?
C12 H12A 0.9600 . ?
C12 H12B 0.9600 . ?
C12 H12C 0.9600 . ?
C5 H5 0.9300 . ?
C1 C2 1.547(2) . ?
C2 C9 1.538(2) . ?
C9 H9A 0.9700 . ?
C9 H9B 0.9700 . ?
C9 C10 1.525(2) . ?
C7 C8 1.407(2) . ?
C8 H8 0.9300 . ?
C10 H10A 0.9700 . ?
C10 H10B 0.9700 . ?
C13 H13A 0.9600 . ?
C13 H13B 0.9600 . ?
C13 H13C 0.9600 . ?

loop_
_geom_torsion_atom_site_label_1
_geom_torsion_atom_site_label_2
_geom_torsion_atom_site_label_3
_geom_torsion_atom_site_label_4
_geom_torsion
_geom_torsion_site_symmetry_1
_geom_torsion_site_symmetry_2
_geom_torsion_site_symmetry_3
_geom_torsion_site_symmetry_4
_geom_torsion_publ_flag
O3 C11 C2 C3 -138.80(16) . . . . ?
O3 C11 C2 C1 107.34(16) . . . . ?
O3 C11 C2 C9 -11.06(18) . . . . ?
O2 C11 C2 C3 40.9(3) . . . . ?
O2 C11 C2 C1 -72.9(2) . . . . ?
O2 C11 C2 C9 168.69(19) . . . . ?
O1 C1 C2 C11 -58.2(2) . . . . ?
O1 C1 C2 C3 -179.5(2) . . . . ?
O1 C1 C2 C9 55.0(2) . . . . ?
O4 C7 C8 C3 178.69(17) . . . . ?
N1 C4 C5 C6 179.87(18) . . . . ?
N1 C1 C2 C11 123.33(16) . . . . ?
N1 C1 C2 C3 2.03(19) . . . . ?
N1 C1 C2 C9 -123.53(17) . . . . ?
C11 O3 C10 C9 14.4(2) . . . . ?
C11 C2 C9 C10 18.68(17) . . . . ?
C3 C4 C5 C6 -1.1(3) . . . . ?
C3 C2 C9 C10 144.74(15) . . . . ?
C4 N1 C1 O1 -179.62(19) . . . . ?
C4 N1 C1 C2 -1.1(2) . . . . ?
C4 C3 C2 C11 -119.98(16) . . . . ?
C4 C3 C2 C1 -2.22(19) . . . . ?
C4 C3 C2 C9 119.65(17) . . . . ?
C4 C3 C8 C7 1.3(3) . . . . ?
C6 C7 C8 C3 -2.1(3) . . . . ?
C12 N1 C4 C3 -174.75(16) . . . . ?
C12 N1 C4 C5 4.4(3) . . . . ?
C12 N1 C1 O1 -5.2(3) . . . . ?
C12 N1 C1 C2 173.30(16) . . . . ?
C5 C6 C7 O4 -179.53(17) . . . . ?
C5 C6 C7 C8 1.4(3) . . . . ?
C1 N1 C4 C3 -0.3(2) . . . . ?
C1 N1 C4 C5 178.81(18) . . . . ?
C1 C2 C9 C10 -98.16(17) . . . . ?
C2 C3 C4 N1 1.7(2) . . . . ?
C2 C3 C4 C5 -177.51(16) . . . . ?
C2 C3 C8 C7 178.57(18) . . . . ?
C2 C9 C10 O3 -20.36(19) . . . . ?
C7 C6 C5 C4 0.2(3) . . . . ?
C8 C3 C4 N1 179.50(17) . . . . ?
C8 C3 C4 C5 0.3(3) . . . . ?
C8 C3 C2 C11 62.5(3) . . . . ?
C8 C3 C2 C1 -179.7(2) . . . . ?
C8 C3 C2 C9 -57.8(3) . . . . ?
C10 O3 C11 O2 178.28(17) . . . . ?
C10 O3 C11 C2 -2.0(2) . . . . ?
C13 O4 C7 C6 2.3(3) . . . . ?
C13 O4 C7 C8 -178.62(17) . . . . ?
